data_7716826
loop_
_publ_author_name
'Lancheros, Andr&#xe9;s'
'Goswami, Subhadip'
'Zarate, Ximena'
'Schott, Eduardo'
'Hupp, Joseph T.'

_publ_section_title
;
 Nitrogen-enriched flexible metal-organic framework for CO<sub>2</sub>
 adsorption.
;
_journal_issue 33
_journal_name_full 'Dalton transactions (Cambridge, England : 2003)'
_journal_page_first 14028
_journal_page_last 14036
_journal_paper_doi 10.1039/d4dt01457j
_journal_volume 53
_journal_year 2024
_chemical_formula_moiety '0.5(C192 H184 N28 O28 Zn6), 2(C3 H7 N O)'
_chemical_formula_sum 'C102 H106 N16 O16 Zn3'
_chemical_formula_weight 2008.13
_chemical_name_common Zn3(-COO)6(DMF)2,
_chemical_name_systematic '[Zn2(L)(DMF)]'
_space_group_crystal_system monoclinic
_space_group_IT_number 14
_space_group_name_Hall '-P 2yn'
_space_group_name_H-M_alt 'P 1 21/n 1'
_atom_sites_solution_hydrogens geom
_atom_sites_solution_primary dual
_audit_creation_date 2020-02-26
_audit_creation_method
;
Olex2 1.2
(compiled 2018.05.29 svn.r3508 for OlexSys, GUI svn.r5506)
;
_audit_update_record
;
2024-05-13 deposited with the CCDC.	2024-07-26 downloaded from the CCDC.
;
_cell_angle_alpha 90
_cell_angle_beta 94.7685(17)
_cell_angle_gamma 90
_cell_formula_units_Z 2
_cell_length_a 14.2475(3)
_cell_length_b 10.38151(15)
_cell_length_c 33.0497(5)
_cell_measurement_reflns_used 39860
_cell_measurement_temperature 100.01(11)
_cell_measurement_theta_max 33.8320
_cell_measurement_theta_min 2.0350
_cell_volume 4871.48(15)
_computing_cell_refinement 'CrysAlisPro 1.171.40.68a (Rigaku OD, 2019)'
_computing_data_collection 'CrysAlisPro 1.171.40.68a (Rigaku OD, 2019)'
_computing_data_reduction 'CrysAlisPro 1.171.40.68a (Rigaku OD, 2019)'
_computing_molecular_graphics 'Olex2 (Dolomanov et al., 2009)'
_computing_publication_material 'Olex2 (Dolomanov et al., 2009)'
_computing_structure_refinement 'XL (Sheldrick, 2008)'
_computing_structure_solution 'ShelXT (Sheldrick, 2015)'
_diffrn_ambient_environment N~2~
_diffrn_ambient_temperature 100.01(11)
_diffrn_detector 'Hybrid Pixel Array Detector'
_diffrn_detector_area_resol_mean 10.0000
_diffrn_detector_type HyPix
_diffrn_measured_fraction_theta_full 1.000
_diffrn_measured_fraction_theta_max 0.903
_diffrn_measurement_details
;
List of Runs (angles in degrees, time in seconds):

  # Type    Start    End  Width  t~exp~   \w     \q     \k     \f   Frames
#--------------------------------------------------------------------------
  1  \w     -4.00  21.00   0.50   20.04    --   13.12 -37.00  60.00   50
  2  \w    -44.00 -19.00   0.50   20.04    --   13.12 -37.00  60.00   50
  3  \w    -55.00 -20.00   0.50   20.04    --   13.12 -19.00  30.00   70
  4  \w      4.00  86.00   0.50   20.04    --   13.12  77.00 -30.00  164
  5  \w    -38.00   5.00   0.50   20.04    --   13.12 -19.00-180.00   86
  6  \w      3.00  53.00   0.50   20.04    --   13.12-111.00-175.00  100
  7  \w    -52.00 -27.00   0.50   20.04    --  -13.59 111.00 -81.00   50
  8  \w    -85.00 -39.00   0.50   20.04    --  -13.59 178.00-180.00   92
  9  \w    -70.00 -39.00   0.50   20.04    --  -13.59 178.00  90.00   62
 10  \w    -84.00  -9.00   0.50   20.04    --  -13.59 -57.00 150.00  150
 11  \w    -85.00   3.00   0.50   20.04    --  -13.59 -77.00  90.00  176
 12  \w    -83.00  -6.00   0.50   20.04    --  -13.59 -57.00-120.00  154
 13  \w     48.00  73.00   0.50   20.04    --   13.12-178.00-150.00   50
;
_diffrn_measurement_device 'four-circle diffractometer'
_diffrn_measurement_device_type 'XtaLAB Synergy, Single source at offset/far, HyPix'
_diffrn_measurement_method '\w scans'
_diffrn_orient_matrix_type 'CrysAlisPro convention (1999,Acta A55,543-557)'
_diffrn_orient_matrix_UB_11 -0.0111137000
_diffrn_orient_matrix_UB_12 -0.0417458000
_diffrn_orient_matrix_UB_13 -0.0166972000
_diffrn_orient_matrix_UB_21 0.0202078000
_diffrn_orient_matrix_UB_22 -0.0523968000
_diffrn_orient_matrix_UB_23 0.0114192000
_diffrn_orient_matrix_UB_31 -0.0443300000
_diffrn_orient_matrix_UB_32 -0.0134318000
_diffrn_orient_matrix_UB_33 0.0073710000
_diffrn_radiation_monochromator mirror
_diffrn_radiation_probe x-ray
_diffrn_radiation_type MoK\a
_diffrn_radiation_wavelength 0.71073
_diffrn_reflns_av_R_equivalents 0.0416
_diffrn_reflns_av_unetI/netI 0.0353
_diffrn_reflns_Laue_measured_fraction_full 1.000
_diffrn_reflns_Laue_measured_fraction_max 0.903
_diffrn_reflns_limit_h_max 21
_diffrn_reflns_limit_h_min -20
_diffrn_reflns_limit_k_max 15
_diffrn_reflns_limit_k_min -15
_diffrn_reflns_limit_l_max 50
_diffrn_reflns_limit_l_min -51
_diffrn_reflns_number 112588
_diffrn_reflns_point_group_measured_fraction_full 1.000
_diffrn_reflns_point_group_measured_fraction_max 0.903
_diffrn_reflns_theta_full 25.242
_diffrn_reflns_theta_max 33.869
_diffrn_reflns_theta_min 2.057
_diffrn_source 'micro-focus sealed X-ray tube'
_diffrn_source_type 'PhotonJet (Mo) X-ray Source'
_exptl_absorpt_coefficient_mu 0.807
_exptl_absorpt_correction_T_max 1.00000
_exptl_absorpt_correction_T_min 0.80115
_exptl_absorpt_correction_type multi-scan
_exptl_absorpt_process_details
;
CrysAlisPro 1.171.40.68a (Rigaku Oxford Diffraction, 2019)
Empirical absorption correction using spherical harmonics,
 implemented in SCALE3 ABSPACK scaling algorithm.
;
_exptl_crystal_colour 'clear colourless'
_exptl_crystal_density_diffrn 1.369
_exptl_crystal_description block
_exptl_crystal_F_000 2096
_exptl_crystal_recrystallization_method 'The material was recrystallised from --- by as supplied'
_exptl_crystal_size_max 0.241
_exptl_crystal_size_mid 0.115
_exptl_crystal_size_min 0.052
_refine_diff_density_max 1.636
_refine_diff_density_min -0.831
_refine_diff_density_rms 0.097
_refine_ls_extinction_method none
_refine_ls_goodness_of_fit_ref 1.066
_refine_ls_hydrogen_treatment constr
_refine_ls_matrix_type full
_refine_ls_number_parameters 675
_refine_ls_number_reflns 17776
_refine_ls_number_restraints 180
_refine_ls_restrained_S_all 1.068
_refine_ls_R_factor_all 0.0879
_refine_ls_R_factor_gt 0.0652
_refine_ls_shift/su_max 0.003
_refine_ls_shift/su_mean 0.000
_refine_ls_structure_factor_coef Fsqd
_refine_ls_weighting_details 'w=1/[\s^2^(Fo^2^)+(0.0809P)^2^+7.1456P] where P=(Fo^2^+2Fc^2^)/3'
_refine_ls_weighting_scheme calc
_refine_ls_wR_factor_gt 0.1723
_refine_ls_wR_factor_ref 0.1834
_reflns_Friedel_coverage 0.000
_reflns_number_gt 13351
_reflns_number_total 17776
_reflns_threshold_expression 'I > 2\s(I)'
_cod_data_source_file d4dt01457j2.cif
_cod_data_source_block cx1827
_cod_depositor_comments 'Adding full bibliography for 7716826.cif.'
_cod_database_code 7716826
_shelx_shelxl_version_number 2017/1
_chemical_oxdiff_formula C45H42N6O6Zn
_shelx_space_group_comment
;
The symmetry employed for this shelxl refinement is uniquely defined
by the following loop, which should always be used as a source of
symmetry information in preference to the above space-group names.
They are only intended as comments.
;
_diffrn_oxdiff_digest_frames
;
01ba2e35c2b66654617adddcec00f50306012549d84
;
_reflns_odcompleteness_completeness 99.95
_reflns_odcompleteness_iscentric 1
_reflns_odcompleteness_theta 30.44
_olex2_refinement_description
;
1. Fixed Uiso
 At 1.2 times of:
  All C(H) groups, All C(H,H) groups
 At 1.5 times of:
  All C(H,H,H) groups
2. Uiso/Uaniso restraints and constraints
O7 \\sim O7A \\sim N7 \\sim N7A \\sim C46 \\sim C46A \\sim C47 \\sim C47A \\sim
C48 \\sim C48A: within 2A with sigma of 0.01 and sigma for terminal atoms of
0.02
3. Rigid body (RIGU) restrains
 O7, O7A, N7, N7A, C46, C46A, C47, C47A, C48, C48A
 with sigma for 1-2 distances of 0.001 and sigma for 1-3 distances of 0.001
4. Others
 Sof(O7A)=Sof(N7A)=Sof(C46A)=Sof(H46A)=Sof(C47A)=Sof(H47D)=Sof(H47E)=Sof(H47F)=
 Sof(C48A)=Sof(H48D)=Sof(H48E)=Sof(H48F)=1-FVAR(1)
 Sof(O7)=Sof(N7)=Sof(C46)=Sof(H46)=Sof(C47)=Sof(H47A)=Sof(H47B)=Sof(H47C)=
 Sof(C48)=Sof(H48A)=Sof(H48B)=Sof(H48C)=FVAR(1)
5.a Secondary CH2 refined with riding coordinates:
 C13(H13A,H13B), C20(H20A,H20B), C33(H33A,H33B)
5.b Me refined with riding coordinates:
 C47(H47A,H47B,H47C), C47A(H47D,H47E,H47F)
5.c Aromatic/amide H refined with riding coordinates:
 C3(H3), C4(H4), C6(H6), C7(H7), C15(H15), C17(H17), C19(H19), C27(H27),
 C28(H28), C30(H30), C31(H31), C40(H40), C41(H41), C43(H43), C44(H44), C46(H46),
  C46A(H46A), C49(H49)
5.d Idealised Me refined as rotating group:
 C11(H11A,H11B,H11C), C12(H12A,H12B,H12C), C24(H24A,H24B,H24C), C25(H25A,H25B,
 H25C), C37(H37A,H37B,H37C), C38(H38A,H38B,H38C), C48(H48A,H48B,H48C),
 C48A(H48D,H48E,H48F), C50(H50A,H50B,H50C), C51(H51A,H51B,H51C)
;
_olex2_date_sample_data_collection 2020-02-25
_olex2_date_sample_submission 2020-02-24
_olex2_diffrn_ambient_temperature_device 'Oxford Cryosystems'
_olex2_exptl_crystal_mounting_method 'The crystal was mounted on a glass fibre with Paratone oil'
_olex2_submission_original_sample_id cx1827
_olex2_submission_special_instructions 'No special instructions were received'
_oxdiff_exptl_absorpt_empirical_details
;
Empirical correction (ABSPACK) includes:
- Absorption correction using spherical harmonics
- Frame scaling
;
_oxdiff_exptl_absorpt_empirical_full_max 1.217
_oxdiff_exptl_absorpt_empirical_full_min 0.667

loop_
_space_group_symop_operation_xyz
'x, y, z'
'-x+1/2, y+1/2, -z+1/2'
'-x, -y, -z'
'x-1/2, -y-1/2, z-1/2'

loop_
_atom_site_label
_atom_site_type_symbol
_atom_site_fract_x
_atom_site_fract_y
_atom_site_fract_z
_atom_site_U_iso_or_equiv
_atom_site_adp_type
_atom_site_occupancy
_atom_site_site_symmetry_order
_atom_site_calc_flag
_atom_site_refinement_flags_posn
_atom_site_refinement_flags_adp
_atom_site_refinement_flags_occupancy
_atom_site_disorder_assembly
_atom_site_disorder_group
Zn1 Zn 0.500000 0.000000 0.500000 0.02280(9) Uani 1 2 d S T P . .
Zn2 Zn 0.67418(2) 0.19805(3) 0.47566(2) 0.02794(8) Uani 1 1 d . . . . .
O1 O 0.40310(15) -0.09598(17) 0.45904(6) 0.0339(4) Uani 1 1 d . . . . .
O2 O 0.25662(16) -0.1097(2) 0.47705(6) 0.0397(5) Uani 1 1 d . . . . .
O3 O -0.09249(18) 1.5170(2) 0.04595(6) 0.0422(5) Uani 1 1 d . . . . .
O4 O -0.21093(18) 1.5955(2) 0.07431(6) 0.0443(5) Uani 1 1 d . . . . .
O5 O 0.44038(15) 0.16924(17) 0.48332(6) 0.0331(4) Uani 1 1 d . . . . .
O6 O 0.55883(15) 0.30262(17) 0.46912(5) 0.0316(4) Uani 1 1 d . . . . .
O7 O 0.7505(5) 0.3532(7) 0.47335(18) 0.0489(12) Uani 0.579(6) 1 d . U . A 1
O7A O 0.7679(8) 0.3427(11) 0.4628(3) 0.060(2) Uani 0.421(6) 1 d . U . A 2
N1 N 0.18871(16) 0.20398(19) 0.30982(6) 0.0274(4) Uani 1 1 d . . . . .
N2 N 0.10912(17) 0.1541(2) 0.28910(7) 0.0344(5) Uani 1 1 d . . . . .
N3 N -0.21571(14) 1.0624(2) 0.20223(6) 0.0257(4) Uani 1 1 d . . . . .
N4 N -0.16477(14) 1.05476(19) 0.16892(6) 0.0230(4) Uani 1 1 d . . . . .
N5 N 0.20344(17) 0.6356(2) 0.40345(7) 0.0323(5) Uani 1 1 d . . . . .
N6 N 0.1114(2) 0.6310(3) 0.41250(9) 0.0479(7) Uani 1 1 d . . . . .
N7 N 0.8020(6) 0.5594(7) 0.4727(3) 0.0670(15) Uani 0.579(6) 1 d . U . A 1
N7A N 0.8545(9) 0.4990(10) 0.4784(3) 0.0694(19) Uani 0.421(6) 1 d . U . A 2
C1 C 0.3158(2) -0.0706(2) 0.45358(7) 0.0308(5) Uani 1 1 d . . . . .
C2 C 0.28179(19) 0.0057(2) 0.41670(7) 0.0287(5) Uani 1 1 d . . . . .
C3 C 0.34695(18) 0.0554(2) 0.39194(7) 0.0279(5) Uani 1 1 d . . . . .
H3 H 0.410932 0.043031 0.398828 0.033 Uiso 1 1 calc R . . . .
C4 C 0.31757(19) 0.1238(2) 0.35685(7) 0.0275(5) Uani 1 1 d . . . . .
H4 H 0.361598 0.156359 0.340283 0.033 Uiso 1 1 calc R . . . .
C5 C 0.22163(18) 0.1428(2) 0.34681(7) 0.0257(4) Uani 1 1 d . . . . .
C6 C 0.15613(19) 0.0964(3) 0.37202(8) 0.0307(5) Uani 1 1 d . . . . .
H6 H 0.092225 0.110852 0.365541 0.037 Uiso 1 1 calc R . . . .
C7 C 0.1861(2) 0.0283(3) 0.40697(8) 0.0312(5) Uani 1 1 d . . . . .
H7 H 0.142114 -0.002323 0.423909 0.037 Uiso 1 1 calc R . . . .
C8 C 0.21915(18) 0.3129(2) 0.29125(7) 0.0253(4) Uani 1 1 d . . . . .
C9 C 0.15588(18) 0.3355(2) 0.25812(7) 0.0276(5) Uani 1 1 d . . . . .
C10 C 0.0908(2) 0.2336(3) 0.25802(8) 0.0319(5) Uani 1 1 d . . . . .
C11 C 0.30563(19) 0.3850(2) 0.30621(8) 0.0312(5) Uani 1 1 d . . . . .
H11A H 0.307297 0.394497 0.335152 0.047 Uiso 1 1 calc GR . . . .
H11B H 0.305009 0.468554 0.293744 0.047 Uiso 1 1 calc GR . . . .
H11C H 0.360303 0.338362 0.299362 0.047 Uiso 1 1 calc GR . . . .
C12 C 0.0089(2) 0.2071(3) 0.22757(10) 0.0436(7) Uani 1 1 d . . . . .
H12A H -0.015704 0.122777 0.232260 0.065 Uiso 1 1 calc GR . . . .
H12B H 0.029428 0.211142 0.200658 0.065 Uiso 1 1 calc GR . . . .
H12C H -0.039316 0.270250 0.230336 0.065 Uiso 1 1 calc GR . . . .
C13 C 0.1522(2) 0.4469(3) 0.22868(8) 0.0306(5) Uani 1 1 d . . . . .
H13A H 0.130191 0.415411 0.201923 0.037 Uiso 1 1 calc R . . . .
H13B H 0.215539 0.479803 0.227148 0.037 Uiso 1 1 calc R . . . .
C14 C 0.08882(18) 0.5570(2) 0.23989(7) 0.0263(4) Uani 1 1 d . . . . .
C15 C 0.11667(19) 0.6349(2) 0.27282(8) 0.0297(5) Uani 1 1 d . . . . .
H15 H 0.172226 0.615998 0.288483 0.036 Uiso 1 1 calc R . . . .
C16 C 0.06314(19) 0.7411(2) 0.28298(8) 0.0298(5) Uani 1 1 d . . . . .
C17 C -0.02034(19) 0.7674(2) 0.25937(8) 0.0288(5) Uani 1 1 d . . . . .
H17 H -0.056161 0.838364 0.265692 0.035 Uiso 1 1 calc R . . . .
C18 C -0.05146(17) 0.6899(2) 0.22651(8) 0.0263(4) Uani 1 1 d . . . . .
C19 C 0.00419(18) 0.5846(2) 0.21695(7) 0.0273(5) Uani 1 1 d . . . . .
H19 H -0.015430 0.532201 0.195025 0.033 Uiso 1 1 calc R . . . .
C20 C 0.0975(2) 0.8275(3) 0.31823(9) 0.0381(6) Uani 1 1 d . . . . .
H20A H 0.150678 0.877695 0.310635 0.046 Uiso 1 1 calc R . . . .
H20B H 0.047674 0.886993 0.323806 0.046 Uiso 1 1 calc R . . . .
C21 C 0.1265(2) 0.7524(2) 0.35606(8) 0.0336(5) Uani 1 1 d . . . . .
C22 C 0.2145(2) 0.7068(2) 0.36906(8) 0.0294(5) Uani 1 1 d . . . . .
C23 C 0.0657(3) 0.7041(3) 0.38387(11) 0.0483(8) Uani 1 1 d . . . . .
C24 C 0.3059(2) 0.7223(3) 0.35101(8) 0.0333(5) Uani 1 1 d . . . . .
H24A H 0.342438 0.787860 0.365518 0.050 Uiso 1 1 calc GR . . . .
H24B H 0.294658 0.746890 0.323026 0.050 Uiso 1 1 calc GR . . . .
H24C H 0.339782 0.642310 0.352839 0.050 Uiso 1 1 calc GR . . . .
C25 C -0.0386(3) 0.7261(6) 0.38319(18) 0.0863(18) Uani 1 1 d . . . . .
H25A H -0.063002 0.679973 0.405198 0.129 Uiso 1 1 calc GR . . . .
H25B H -0.068688 0.695977 0.357891 0.129 Uiso 1 1 calc GR . . . .
H25C H -0.050709 0.816481 0.386058 0.129 Uiso 1 1 calc GR . . . .
C26 C 0.2703(2) 0.5493(2) 0.42286(7) 0.0295(5) Uani 1 1 d . . . . .
C27 C 0.2420(2) 0.4228(2) 0.42962(9) 0.0335(5) Uani 1 1 d . . . . .
H27 H 0.180060 0.397593 0.422946 0.040 Uiso 1 1 calc R . . . .
C28 C 0.3080(2) 0.3353(2) 0.44647(8) 0.0334(5) Uani 1 1 d . . . . .
H28 H 0.289530 0.251470 0.451764 0.040 Uiso 1 1 calc R . . . .
C29 C 0.4013(2) 0.3720(2) 0.45551(7) 0.0282(5) Uani 1 1 d . . . . .
C30 C 0.4281(2) 0.4995(2) 0.44931(7) 0.0286(5) Uani 1 1 d . . . . .
H30 H 0.490181 0.524785 0.455696 0.034 Uiso 1 1 calc R . . . .
C31 C 0.3618(2) 0.5886(2) 0.43359(7) 0.0288(5) Uani 1 1 d . . . . .
H31 H 0.378903 0.674217 0.430310 0.035 Uiso 1 1 calc R . . . .
C32 C 0.4728(2) 0.2726(2) 0.47073(7) 0.0287(5) Uani 1 1 d . . . . .
C33 C -0.14453(19) 0.7170(2) 0.20208(9) 0.0309(5) Uani 1 1 d . . . . .
H33A H -0.144991 0.672757 0.176208 0.037 Uiso 1 1 calc R . . . .
H33B H -0.195274 0.681724 0.216492 0.037 Uiso 1 1 calc R . . . .
C34 C -0.16321(17) 0.8582(2) 0.19432(8) 0.0259(4) Uani 1 1 d . . . . .
C35 C -0.21384(17) 0.9442(2) 0.21774(8) 0.0276(5) Uani 1 1 d . . . . .
C36 C -0.13270(17) 0.9312(2) 0.16314(7) 0.0264(4) Uani 1 1 d . . . . .
C37 C -0.2612(2) 0.9149(3) 0.25543(9) 0.0394(6) Uani 1 1 d . . . . .
H37A H -0.222658 0.945331 0.278698 0.059 Uiso 1 1 calc GR . . . .
H37B H -0.269865 0.823584 0.257612 0.059 Uiso 1 1 calc GR . . . .
H37C H -0.321287 0.957116 0.254165 0.059 Uiso 1 1 calc GR . . . .
C38 C -0.0807(3) 0.8868(3) 0.12817(9) 0.0423(7) Uani 1 1 d . . . . .
H38A H -0.108325 0.925026 0.103537 0.063 Uiso 1 1 calc GR . . . .
H38B H -0.084544 0.794727 0.126077 0.063 Uiso 1 1 calc GR . . . .
H38C H -0.015854 0.912294 0.132460 0.063 Uiso 1 1 calc GR . . . .
C39 C -0.15736(16) 1.1681(2) 0.14539(7) 0.0225(4) Uani 1 1 d . . . . .
C40 C -0.22443(18) 1.2648(2) 0.14822(7) 0.0262(4) Uani 1 1 d . . . . .
H40 H -0.271998 1.254446 0.165584 0.031 Uiso 1 1 calc R . . . .
C41 C -0.2207(2) 1.3765(2) 0.12531(7) 0.0297(5) Uani 1 1 d . . . . .
H41 H -0.265317 1.440920 0.127586 0.036 Uiso 1 1 calc R . . . .
C42 C -0.1504(2) 1.3923(2) 0.09895(7) 0.0285(5) Uani 1 1 d . . . . .
C43 C -0.0816(2) 1.2977(3) 0.09707(8) 0.0317(5) Uani 1 1 d . . . . .
H43 H -0.033511 1.308896 0.079990 0.038 Uiso 1 1 calc R . . . .
C44 C -0.08412(18) 1.1867(2) 0.12052(8) 0.0295(5) Uani 1 1 d . . . . .
H44 H -0.037012 1.125028 0.119623 0.035 Uiso 1 1 calc R . . . .
C45 C -0.1510(2) 1.5079(2) 0.07182(7) 0.0340(6) Uani 1 1 d . . . . .
C46 C 0.7459(6) 0.4616(7) 0.4720(2) 0.0590(13) Uani 0.579(6) 1 d . U . A 1
H46 H 0.683379 0.488317 0.469870 0.071 Uiso 0.579(6) 1 calc R . . A 1
C46A C 0.8180(7) 0.3964(10) 0.4835(3) 0.0594(16) Uani 0.421(6) 1 d . U . A 2
H46A H 0.834471 0.357096 0.508404 0.071 Uiso 0.421(6) 1 calc R . . A 2
C47 C 0.8988(8) 0.5352(11) 0.4845(4) 0.089(2) Uani 0.579(6) 1 d . U . A 1
H47A H 0.933652 0.614224 0.483923 0.134 Uiso 0.579(6) 1 calc R . . A 1
H47B H 0.904975 0.500485 0.511561 0.134 Uiso 0.579(6) 1 calc R . . A 1
H47C H 0.923120 0.474491 0.466141 0.134 Uiso 0.579(6) 1 calc R . . A 1
C47A C 0.9644(10) 0.5267(17) 0.4925(5) 0.103(4) Uani 0.421(6) 1 d . U . A 2
H47D H 0.979706 0.613735 0.485756 0.154 Uiso 0.421(6) 1 calc R . . A 2
H47E H 0.975267 0.514454 0.521287 0.154 Uiso 0.421(6) 1 calc R . . A 2
H47F H 1.003211 0.468323 0.478747 0.154 Uiso 0.421(6) 1 calc R . . A 2
C48 C 0.7718(8) 0.6873(8) 0.4658(3) 0.080(2) Uani 0.579(6) 1 d . U . A 1
H48A H 0.784599 0.712962 0.438873 0.120 Uiso 0.579(6) 1 calc GR . . A 1
H48B H 0.804931 0.743024 0.485257 0.120 Uiso 0.579(6) 1 calc GR . . A 1
H48C H 0.705388 0.693023 0.468480 0.120 Uiso 0.579(6) 1 calc GR . . A 1
C48A C 0.7999(10) 0.5927(14) 0.4544(4) 0.079(3) Uani 0.421(6) 1 d . U . A 2
H48D H 0.790068 0.562867 0.426922 0.119 Uiso 0.421(6) 1 calc GR . . A 2
H48E H 0.833050 0.673221 0.455059 0.119 Uiso 0.421(6) 1 calc GR . . A 2
H48F H 0.740097 0.604276 0.465379 0.119 Uiso 0.421(6) 1 calc GR . . A 2
O8 O -0.1203(3) 0.0600(5) 0.34064(14) 0.1119(15) Uani 1 1 d . . . . .
N65 N -0.0881(3) 0.2754(6) 0.34903(13) 0.0903(16) Uani 1 1 d . . . . .
C49 C -0.0933(3) 0.1634(5) 0.32819(16) 0.0705(12) Uani 1 1 d . . . . .
H49 H -0.074483 0.165062 0.301908 0.085 Uiso 1 1 calc R . . . .
C50 C -0.0455(4) 0.3979(6) 0.33128(17) 0.0854(16) Uani 1 1 d . . . . .
H50A H 0.003362 0.430956 0.350221 0.128 Uiso 1 1 calc GR . . . .
H50B H -0.093784 0.461766 0.326378 0.128 Uiso 1 1 calc GR . . . .
H50C H -0.019493 0.376932 0.306209 0.128 Uiso 1 1 calc GR . . . .
C51 C -0.1230(7) 0.2925(10) 0.3869(2) 0.160(4) Uani 1 1 d . . . . .
H51A H -0.071673 0.308789 0.406960 0.240 Uiso 1 1 calc GR . . . .
H51B H -0.155802 0.216135 0.394112 0.240 Uiso 1 1 calc GR . . . .
H51C H -0.165560 0.364375 0.385755 0.240 Uiso 1 1 calc GR . . . .

loop_
_atom_site_aniso_label
_atom_site_aniso_U_11
_atom_site_aniso_U_22
_atom_site_aniso_U_33
_atom_site_aniso_U_23
_atom_site_aniso_U_13
_atom_site_aniso_U_12
Zn1 0.0347(2) 0.01442(15) 0.01846(16) -0.00038(12) -0.00258(13) 0.00343(13)
Zn2 0.04075(17) 0.01961(13) 0.02288(13) -0.00133(10) -0.00088(11) -0.00123(11)
O1 0.0474(11) 0.0227(8) 0.0290(9) -0.0035(7) -0.0127(8) 0.0063(7)
O2 0.0538(13) 0.0350(10) 0.0289(9) 0.0016(8) -0.0051(9) -0.0005(9)
O3 0.0650(14) 0.0303(10) 0.0328(10) 0.0064(8) 0.0132(9) -0.0032(9)
O4 0.0722(16) 0.0268(9) 0.0337(10) 0.0072(8) 0.0030(10) 0.0084(10)
O5 0.0464(11) 0.0171(7) 0.0339(9) 0.0017(7) -0.0076(8) 0.0052(7)
O6 0.0485(11) 0.0193(8) 0.0260(8) -0.0003(6) -0.0036(7) 0.0062(7)
O7 0.074(3) 0.0410(16) 0.037(2) -0.0146(17) 0.033(2) -0.0234(18)
O7A 0.073(4) 0.047(3) 0.059(4) 0.006(3) 0.000(3) -0.020(3)
N1 0.0329(11) 0.0201(9) 0.0275(9) 0.0011(7) -0.0086(8) 0.0001(8)
N2 0.0387(12) 0.0254(10) 0.0361(11) 0.0046(9) -0.0155(9) -0.0033(9)
N3 0.0263(10) 0.0248(9) 0.0269(9) 0.0059(7) 0.0074(7) 0.0023(7)
N4 0.0215(9) 0.0230(9) 0.0246(8) 0.0051(7) 0.0032(7) 0.0016(7)
N5 0.0405(12) 0.0246(10) 0.0321(10) 0.0063(8) 0.0037(9) 0.0093(9)
N6 0.0445(15) 0.0509(16) 0.0504(15) 0.0177(13) 0.0165(12) 0.0193(12)
N7 0.075(3) 0.044(2) 0.083(4) 0.003(2) 0.013(3) -0.0132(19)
N7A 0.073(4) 0.066(3) 0.068(4) 0.015(3) 0.000(3) -0.032(3)
C1 0.0483(15) 0.0189(10) 0.0232(10) -0.0039(8) -0.0082(10) 0.0012(10)
C2 0.0414(14) 0.0196(10) 0.0233(10) -0.0038(8) -0.0089(9) 0.0046(9)
C3 0.0310(12) 0.0238(10) 0.0272(10) -0.0046(8) -0.0073(9) 0.0070(9)
C4 0.0338(12) 0.0241(10) 0.0237(10) -0.0036(8) -0.0031(9) 0.0056(9)
C5 0.0327(12) 0.0179(9) 0.0248(10) -0.0021(8) -0.0069(9) 0.0046(8)
C6 0.0294(12) 0.0273(11) 0.0338(12) 0.0013(9) -0.0062(9) -0.0001(9)
C7 0.0360(13) 0.0262(11) 0.0302(11) 0.0005(9) -0.0035(10) -0.0011(10)
C8 0.0306(11) 0.0184(9) 0.0264(10) -0.0027(8) -0.0013(8) 0.0046(8)
C9 0.0344(12) 0.0207(10) 0.0268(11) -0.0003(8) -0.0018(9) 0.0080(9)
C10 0.0352(13) 0.0263(11) 0.0323(12) 0.0023(9) -0.0086(10) 0.0020(10)
C11 0.0311(12) 0.0244(11) 0.0374(13) -0.0018(9) -0.0009(10) -0.0009(9)
C12 0.0444(16) 0.0436(16) 0.0394(15) 0.0101(12) -0.0168(12) -0.0049(13)
C13 0.0369(13) 0.0273(11) 0.0279(11) 0.0043(9) 0.0043(10) 0.0103(10)
C14 0.0316(12) 0.0190(10) 0.0286(11) 0.0064(8) 0.0040(9) 0.0047(8)
C15 0.0328(12) 0.0225(11) 0.0329(12) 0.0042(9) -0.0029(10) 0.0080(9)
C16 0.0373(13) 0.0195(10) 0.0317(11) 0.0043(9) -0.0013(10) 0.0058(9)
C17 0.0343(12) 0.0187(10) 0.0338(12) 0.0056(9) 0.0047(10) 0.0064(9)
C18 0.0275(11) 0.0200(10) 0.0317(11) 0.0087(8) 0.0043(9) 0.0016(8)
C19 0.0331(12) 0.0219(10) 0.0273(11) 0.0050(8) 0.0044(9) 0.0012(9)
C20 0.0529(17) 0.0207(11) 0.0387(14) 0.0027(10) -0.0087(12) 0.0104(11)
C21 0.0443(15) 0.0208(11) 0.0350(12) -0.0004(9) -0.0014(11) 0.0092(10)
C22 0.0427(14) 0.0156(9) 0.0291(11) 0.0017(8) -0.0013(10) 0.0030(9)
C23 0.0465(18) 0.0456(17) 0.0537(19) 0.0104(14) 0.0097(14) 0.0197(14)
C24 0.0425(15) 0.0242(11) 0.0325(12) 0.0068(9) -0.0018(10) -0.0063(10)
C25 0.053(2) 0.097(4) 0.113(4) 0.039(3) 0.029(3) 0.042(3)
C26 0.0439(14) 0.0190(10) 0.0258(10) 0.0032(8) 0.0042(10) 0.0072(9)
C27 0.0409(14) 0.0220(11) 0.0370(13) 0.0044(9) -0.0008(11) 0.0018(10)
C28 0.0488(16) 0.0167(10) 0.0336(12) 0.0025(9) -0.0026(11) 0.0038(10)
C29 0.0467(15) 0.0169(9) 0.0202(9) -0.0018(7) -0.0021(9) 0.0069(9)
C30 0.0436(14) 0.0197(10) 0.0217(10) -0.0033(8) -0.0013(9) 0.0033(9)
C31 0.0439(14) 0.0153(9) 0.0268(10) 0.0007(8) -0.0001(10) 0.0039(9)
C32 0.0469(15) 0.0181(9) 0.0198(9) -0.0025(8) -0.0059(9) 0.0074(9)
C33 0.0286(12) 0.0237(11) 0.0399(13) 0.0074(10) -0.0001(10) 0.0032(9)
C34 0.0229(10) 0.0228(10) 0.0317(11) 0.0060(9) 0.0008(8) 0.0030(8)
C35 0.0260(11) 0.0249(11) 0.0324(11) 0.0076(9) 0.0057(9) 0.0018(9)
C36 0.0262(11) 0.0242(10) 0.0286(11) 0.0037(8) 0.0020(9) 0.0039(8)
C37 0.0470(16) 0.0289(12) 0.0448(15) 0.0109(11) 0.0185(13) 0.0030(11)
C38 0.0583(19) 0.0306(13) 0.0400(15) 0.0013(11) 0.0169(14) 0.0069(13)
C39 0.0253(10) 0.0219(9) 0.0200(9) 0.0035(7) -0.0011(8) 0.0004(8)
C40 0.0327(12) 0.0261(10) 0.0204(9) 0.0024(8) 0.0048(8) 0.0046(9)
C41 0.0418(14) 0.0246(11) 0.0232(10) 0.0022(8) 0.0052(9) 0.0087(10)
C42 0.0406(14) 0.0231(10) 0.0219(10) 0.0032(8) 0.0027(9) 0.0006(9)
C43 0.0365(13) 0.0296(12) 0.0295(11) 0.0053(9) 0.0059(10) -0.0019(10)
C44 0.0273(11) 0.0281(11) 0.0335(12) 0.0066(9) 0.0052(9) 0.0036(9)
C45 0.0577(17) 0.0226(11) 0.0213(10) 0.0011(8) 0.0012(10) -0.0041(11)
C46 0.080(3) 0.0432(17) 0.056(3) -0.0063(19) 0.024(3) -0.0158(18)
C46A 0.068(3) 0.064(3) 0.047(3) 0.010(2) 0.008(3) -0.030(3)
C47 0.076(3) 0.085(5) 0.107(6) 0.037(5) 0.009(4) -0.016(3)
C47A 0.076(5) 0.116(8) 0.114(9) 0.030(7) -0.012(6) -0.045(5)
C48 0.099(5) 0.051(3) 0.093(6) 0.017(3) 0.028(5) -0.003(3)
C48A 0.084(5) 0.077(5) 0.078(6) 0.032(4) 0.008(5) -0.026(4)
O8 0.117(3) 0.117(4) 0.104(3) 0.030(3) 0.017(3) -0.034(3)
N65 0.082(3) 0.134(4) 0.059(2) 0.019(3) 0.027(2) 0.049(3)
C49 0.059(2) 0.083(3) 0.071(3) 0.011(3) 0.015(2) -0.011(2)
C50 0.080(3) 0.101(4) 0.078(3) -0.018(3) 0.022(3) 0.007(3)
C51 0.204(10) 0.199(10) 0.086(5) -0.031(6) 0.059(6) -0.075(8)

loop_
_atom_type_symbol
_atom_type_description
_atom_type_scat_dispersion_real
_atom_type_scat_dispersion_imag
_atom_type_scat_source
C C 0.0033 0.0016 'International Tables Vol C Tables 4.2.6.8 and 6.1.1.4'
H H 0.0000 0.0000 'International Tables Vol C Tables 4.2.6.8 and 6.1.1.4'
N N 0.0061 0.0033 'International Tables Vol C Tables 4.2.6.8 and 6.1.1.4'
O O 0.0106 0.0060 'International Tables Vol C Tables 4.2.6.8 and 6.1.1.4'
Zn Zn 0.2839 1.4301 'International Tables Vol C Tables 4.2.6.8 and 6.1.1.4'

loop_
_exptl_crystal_face_index_h
_exptl_crystal_face_index_k
_exptl_crystal_face_index_l
_exptl_crystal_face_perp_dist
-1 0 1 0.0447
1 0 -1 0.0466
0 1 0 0.1397
0 -1 0 0.1010
0 0 1 0.0194
0 0 -1 0.0325

loop_
_geom_angle_atom_site_label_1
_geom_angle_atom_site_label_2
_geom_angle_atom_site_label_3
_geom_angle
_geom_angle_site_symmetry_1
_geom_angle_site_symmetry_3
_geom_angle_publ_flag
O1 Zn1 O1 180.0 . 3_656 ?
O3 Zn1 O1 89.55(9) 4_676 3_656 ?
O3 Zn1 O1 90.45(9) 4_676 . ?
O3 Zn1 O1 89.55(9) 2_535 . ?
O3 Zn1 O1 90.45(9) 2_535 3_656 ?
O3 Zn1 O3 180.00(7) 4_676 2_535 ?
O5 Zn1 O1 90.13(7) 3_656 . ?
O5 Zn1 O1 89.87(7) 3_656 3_656 ?
O5 Zn1 O1 89.87(7) . . ?
O5 Zn1 O1 90.13(7) . 3_656 ?
O5 Zn1 O3 89.73(9) . 4_676 ?
O5 Zn1 O3 90.27(9) . 2_535 ?
O5 Zn1 O3 89.73(9) 3_656 2_535 ?
O5 Zn1 O3 90.27(9) 3_656 4_676 ?
O5 Zn1 O5 180.0 3_656 . ?
O2 Zn2 O3 94.12(9) 3_656 2_535 ?
O2 Zn2 O4 104.28(9) 3_656 2_535 ?
O2 Zn2 O7A 102.0(3) 3_656 . ?
O2 Zn2 C45 99.06(9) 3_656 2_535 ?
O3 Zn2 C45 29.46(9) 2_535 2_535 ?
O4 Zn2 O3 59.00(8) 2_535 2_535 ?
O4 Zn2 O7A 90.0(3) 2_535 . ?
O4 Zn2 C45 29.61(9) 2_535 2_535 ?
O6 Zn2 O2 133.81(9) . 3_656 ?
O6 Zn2 O3 91.17(8) . 2_535 ?
O6 Zn2 O4 117.46(9) . 2_535 ?
O6 Zn2 O7A 97.1(3) . . ?
O6 Zn2 C45 107.35(9) . 2_535 ?
O7 Zn2 O2 99.7(3) . 3_656 ?
O7 Zn2 O3 159.35(16) . 2_535 ?
O7 Zn2 O4 102.43(15) . 2_535 ?
O7 Zn2 O6 90.2(3) . . ?
O7 Zn2 C45 131.78(15) . 2_535 ?
O7A Zn2 C45 119.4(3) . 2_535 ?
C1 O1 Zn1 125.21(16) . . ?
C1 O2 Zn2 108.50(18) . 3_656 ?
Zn1 O3 Zn2 100.16(8) 2_565 2_565 ?
C45 O3 Zn1 170.3(2) . 2_565 ?
C45 O3 Zn2 85.69(17) . 2_565 ?
C45 O4 Zn2 95.85(18) . 2_565 ?
C32 O5 Zn1 132.94(19) . . ?
C32 O6 Zn2 131.33(16) . . ?
C46 O7 Zn2 142.7(7) . . ?
C46A O7A Zn2 129.4(9) . . ?
N2 N1 C5 117.3(2) . . ?
C8 N1 N2 111.41(19) . . ?
C8 N1 C5 131.1(2) . . ?
C10 N2 N1 104.6(2) . . ?
C35 N3 N4 105.17(19) . . ?
N3 N4 C36 111.62(19) . . ?
N3 N4 C39 117.45(19) . . ?
C36 N4 C39 130.8(2) . . ?
N6 N5 C22 112.1(2) . . ?
N6 N5 C26 119.9(2) . . ?
C22 N5 C26 126.4(2) . . ?
C23 N6 N5 104.1(3) . . ?
C46 N7 C47 116.7(9) . . ?
C46 N7 C48 124.0(9) . . ?
C48 N7 C47 119.1(8) . . ?
C46A N7A C47A 122.4(12) . . ?
C46A N7A C48A 117.0(12) . . ?
C48A N7A C47A 120.2(10) . . ?
O1 C1 C2 118.1(3) . . ?
O2 C1 O1 123.0(2) . . ?
O2 C1 C2 118.9(3) . . ?
C3 C2 C1 119.3(2) . . ?
C3 C2 C7 119.4(2) . . ?
C7 C2 C1 121.3(3) . . ?
C2 C3 H3 119.6 . . ?
C2 C3 C4 120.7(2) . . ?
C4 C3 H3 119.6 . . ?
C3 C4 H4 120.3 . . ?
C5 C4 C3 119.4(2) . . ?
C5 C4 H4 120.3 . . ?
C4 C5 N1 121.0(2) . . ?
C6 C5 N1 118.7(2) . . ?
C6 C5 C4 120.2(2) . . ?
C5 C6 H6 120.0 . . ?
C5 C6 C7 120.0(2) . . ?
C7 C6 H6 120.0 . . ?
C2 C7 H7 119.9 . . ?
C6 C7 C2 120.2(3) . . ?
C6 C7 H7 119.9 . . ?
N1 C8 C9 106.5(2) . . ?
N1 C8 C11 123.2(2) . . ?
C9 C8 C11 130.2(2) . . ?
C8 C9 C10 105.1(2) . . ?
C8 C9 C13 128.9(2) . . ?
C10 C9 C13 126.0(2) . . ?
N2 C10 C9 112.3(2) . . ?
N2 C10 C12 119.8(2) . . ?
C9 C10 C12 127.9(2) . . ?
C8 C11 H11A 109.5 . . ?
C8 C11 H11B 109.5 . . ?
C8 C11 H11C 109.5 . . ?
H11A C11 H11B 109.5 . . ?
H11A C11 H11C 109.5 . . ?
H11B C11 H11C 109.5 . . ?
C10 C12 H12A 109.5 . . ?
C10 C12 H12B 109.5 . . ?
C10 C12 H12C 109.5 . . ?
H12A C12 H12B 109.5 . . ?
H12A C12 H12C 109.5 . . ?
H12B C12 H12C 109.5 . . ?
C9 C13 H13A 108.7 . . ?
C9 C13 H13B 108.7 . . ?
C9 C13 C14 114.1(2) . . ?
H13A C13 H13B 107.6 . . ?
C14 C13 H13A 108.7 . . ?
C14 C13 H13B 108.7 . . ?
C15 C14 C13 119.5(2) . . ?
C15 C14 C19 118.9(2) . . ?
C19 C14 C13 121.6(2) . . ?
C14 C15 H15 119.3 . . ?
C14 C15 C16 121.5(2) . . ?
C16 C15 H15 119.3 . . ?
C15 C16 C20 120.2(2) . . ?
C17 C16 C15 118.5(2) . . ?
C17 C16 C20 121.3(2) . . ?
C16 C17 H17 119.2 . . ?
C16 C17 C18 121.6(2) . . ?
C18 C17 H17 119.2 . . ?
C17 C18 C19 118.5(2) . . ?
C17 C18 C33 120.9(2) . . ?
C19 C18 C33 120.6(2) . . ?
C14 C19 C18 121.0(2) . . ?
C14 C19 H19 119.5 . . ?
C18 C19 H19 119.5 . . ?
C16 C20 H20A 109.1 . . ?
C16 C20 H20B 109.1 . . ?
H20A C20 H20B 107.9 . . ?
C21 C20 C16 112.4(2) . . ?
C21 C20 H20A 109.1 . . ?
C21 C20 H20B 109.1 . . ?
C22 C21 C20 128.3(3) . . ?
C22 C21 C23 105.5(2) . . ?
C23 C21 C20 126.0(3) . . ?
N5 C22 C24 123.6(2) . . ?
C21 C22 N5 106.2(2) . . ?
C21 C22 C24 130.1(2) . . ?
N6 C23 C21 112.0(3) . . ?
N6 C23 C25 121.2(3) . . ?
C21 C23 C25 126.7(3) . . ?
C22 C24 H24A 109.5 . . ?
C22 C24 H24B 109.5 . . ?
C22 C24 H24C 109.5 . . ?
H24A C24 H24B 109.5 . . ?
H24A C24 H24C 109.5 . . ?
H24B C24 H24C 109.5 . . ?
C23 C25 H25A 109.5 . . ?
C23 C25 H25B 109.5 . . ?
C23 C25 H25C 109.5 . . ?
H25A C25 H25B 109.5 . . ?
H25A C25 H25C 109.5 . . ?
H25B C25 H25C 109.5 . . ?
C27 C26 N5 118.2(3) . . ?
C31 C26 N5 120.8(2) . . ?
C31 C26 C27 121.0(2) . . ?
C26 C27 H27 120.5 . . ?
C28 C27 C26 119.0(3) . . ?
C28 C27 H27 120.5 . . ?
C27 C28 H28 119.7 . . ?
C27 C28 C29 120.6(2) . . ?
C29 C28 H28 119.7 . . ?
C28 C29 C30 119.7(2) . . ?
C28 C29 C32 119.4(2) . . ?
C30 C29 C32 120.9(3) . . ?
C29 C30 H30 120.0 . . ?
C31 C30 C29 120.0(3) . . ?
C31 C30 H30 120.0 . . ?
C26 C31 C30 119.7(2) . . ?
C26 C31 H31 120.2 . . ?
C30 C31 H31 120.2 . . ?
O5 C32 O6 127.4(2) . . ?
O5 C32 C29 116.1(3) . . ?
O6 C32 C29 116.4(2) . . ?
C18 C33 H33A 108.8 . . ?
C18 C33 H33B 108.8 . . ?
H33A C33 H33B 107.7 . . ?
C34 C33 C18 113.8(2) . . ?
C34 C33 H33A 108.8 . . ?
C34 C33 H33B 108.8 . . ?
C35 C34 C33 127.6(2) . . ?
C36 C34 C33 126.8(2) . . ?
C36 C34 C35 105.6(2) . . ?
N3 C35 C34 111.4(2) . . ?
N3 C35 C37 120.9(2) . . ?
C34 C35 C37 127.7(2) . . ?
N4 C36 C38 125.7(2) . . ?
C34 C36 N4 106.2(2) . . ?
C34 C36 C38 128.0(2) . . ?
C35 C37 H37A 109.5 . . ?
C35 C37 H37B 109.5 . . ?
C35 C37 H37C 109.5 . . ?
H37A C37 H37B 109.5 . . ?
H37A C37 H37C 109.5 . . ?
H37B C37 H37C 109.5 . . ?
C36 C38 H38A 109.5 . . ?
C36 C38 H38B 109.5 . . ?
C36 C38 H38C 109.5 . . ?
H38A C38 H38B 109.5 . . ?
H38A C38 H38C 109.5 . . ?
H38B C38 H38C 109.5 . . ?
C40 C39 N4 118.5(2) . . ?
C44 C39 N4 122.1(2) . . ?
C44 C39 C40 119.3(2) . . ?
C39 C40 H40 119.8 . . ?
C41 C40 C39 120.5(2) . . ?
C41 C40 H40 119.8 . . ?
C40 C41 H41 119.9 . . ?
C40 C41 C42 120.2(2) . . ?
C42 C41 H41 119.9 . . ?
C41 C42 C43 119.4(2) . . ?
C41 C42 C45 120.0(2) . . ?
C43 C42 C45 120.5(2) . . ?
C42 C43 H43 119.7 . . ?
C44 C43 C42 120.5(2) . . ?
C44 C43 H43 119.7 . . ?
C39 C44 H44 120.0 . . ?
C43 C44 C39 119.9(2) . . ?
C43 C44 H44 120.0 . . ?
O3 C45 Zn2 64.84(15) . 2_565 ?
O3 C45 O4 119.2(2) . . ?
O3 C45 C42 120.0(3) . . ?
O4 C45 Zn2 54.54(14) . 2_565 ?
O4 C45 C42 120.8(3) . . ?
C42 C45 Zn2 172.7(2) . 2_565 ?
O7 C46 N7 138.6(10) . . ?
O7 C46 H46 110.7 . . ?
N7 C46 H46 110.7 . . ?
O7A C46A N7A 128.9(12) . . ?
O7A C46A H46A 115.6 . . ?
N7A C46A H46A 115.6 . . ?
N7 C47 H47A 109.5 . . ?
N7 C47 H47B 109.5 . . ?
N7 C47 H47C 109.5 . . ?
H47A C47 H47B 109.5 . . ?
H47A C47 H47C 109.5 . . ?
H47B C47 H47C 109.5 . . ?
N7A C47A H47D 109.5 . . ?
N7A C47A H47E 109.5 . . ?
N7A C47A H47F 109.5 . . ?
H47D C47A H47E 109.5 . . ?
H47D C47A H47F 109.5 . . ?
H47E C47A H47F 109.5 . . ?
N7 C48 H48A 109.5 . . ?
N7 C48 H48B 109.5 . . ?
N7 C48 H48C 109.5 . . ?
H48A C48 H48B 109.5 . . ?
H48A C48 H48C 109.5 . . ?
H48B C48 H48C 109.5 . . ?
N7A C48A H48D 109.5 . . ?
N7A C48A H48E 109.5 . . ?
N7A C48A H48F 109.5 . . ?
H48D C48A H48E 109.5 . . ?
H48D C48A H48F 109.5 . . ?
H48E C48A H48F 109.5 . . ?
C49 N65 C50 121.4(4) . . ?
C49 N65 C51 124.0(6) . . ?
C51 N65 C50 114.6(6) . . ?
O8 C49 N65 126.1(5) . . ?
O8 C49 H49 117.0 . . ?
N65 C49 H49 117.0 . . ?
N65 C50 H50A 109.5 . . ?
N65 C50 H50B 109.5 . . ?
N65 C50 H50C 109.5 . . ?
H50A C50 H50B 109.5 . . ?
H50A C50 H50C 109.5 . . ?
H50B C50 H50C 109.5 . . ?
N65 C51 H51A 109.5 . . ?
N65 C51 H51B 109.5 . . ?
N65 C51 H51C 109.5 . . ?
H51A C51 H51B 109.5 . . ?
H51A C51 H51C 109.5 . . ?
H51B C51 H51C 109.5 . . ?

loop_
_geom_bond_atom_site_label_1
_geom_bond_atom_site_label_2
_geom_bond_distance
_geom_bond_site_symmetry_2
_geom_bond_publ_flag
Zn1 O1 2.1025(18) 3_656 ?
Zn1 O1 2.1025(18) . ?
Zn1 O3 2.099(2) 2_535 ?
Zn1 O3 2.099(2) 4_676 ?
Zn1 O5 2.0086(17) 3_656 ?
Zn1 O5 2.0086(17) . ?
Zn2 O2 2.000(2) 3_656 ?
Zn2 O3 2.293(2) 2_535 ?
Zn2 O4 2.069(2) 2_535 ?
Zn2 O6 1.9665(19) . ?
Zn2 O7 1.949(7) . ?
Zn2 O7A 2.076(10) . ?
Zn2 C45 2.527(3) 2_535 ?
O1 C1 1.270(3) . ?
O2 C1 1.259(4) . ?
O3 C45 1.246(4) . ?
O4 C45 1.255(4) . ?
O5 C32 1.252(3) . ?
O6 C32 1.271(4) . ?
O7 C46 1.127(10) . ?
O7A C46A 1.099(14) . ?
N1 N2 1.376(3) . ?
N1 C5 1.422(3) . ?
N1 C8 1.374(3) . ?
N2 C10 1.326(3) . ?
N3 N4 1.370(3) . ?
N3 C35 1.329(3) . ?
N4 C36 1.380(3) . ?
N4 C39 1.419(3) . ?
N5 N6 1.370(4) . ?
N5 C22 1.376(3) . ?
N5 C26 1.421(3) . ?
N6 C23 1.338(4) . ?
N7 C46 1.292(9) . ?
N7 C47 1.425(13) . ?
N7 C48 1.408(11) . ?
N7A C46A 1.204(12) . ?
N7A C47A 1.621(16) . ?
N7A C48A 1.441(17) . ?
C1 C2 1.500(3) . ?
C2 C3 1.387(4) . ?
C2 C7 1.395(4) . ?
C3 H3 0.9300 . ?
C3 C4 1.394(3) . ?
C4 H4 0.9300 . ?
C4 C5 1.394(3) . ?
C5 C6 1.388(4) . ?
C6 H6 0.9300 . ?
C6 C7 1.391(4) . ?
C7 H7 0.9300 . ?
C8 C9 1.379(3) . ?
C8 C11 1.490(4) . ?
C9 C10 1.406(4) . ?
C9 C13 1.509(3) . ?
C10 C12 1.502(4) . ?
C11 H11A 0.9600 . ?
C11 H11B 0.9600 . ?
C11 H11C 0.9600 . ?
C12 H12A 0.9600 . ?
C12 H12B 0.9600 . ?
C12 H12C 0.9600 . ?
C13 H13A 0.9700 . ?
C13 H13B 0.9700 . ?
C13 C14 1.522(3) . ?
C14 C15 1.387(4) . ?
C14 C19 1.399(3) . ?
C15 H15 0.9300 . ?
C15 C16 1.398(3) . ?
C16 C17 1.394(4) . ?
C16 C20 1.518(4) . ?
C17 H17 0.9300 . ?
C17 C18 1.394(4) . ?
C18 C19 1.402(3) . ?
C18 C33 1.520(4) . ?
C19 H19 0.9300 . ?
C20 H20A 0.9700 . ?
C20 H20B 0.9700 . ?
C20 C21 1.502(4) . ?
C21 C22 1.375(4) . ?
C21 C23 1.406(5) . ?
C22 C24 1.487(4) . ?
C23 C25 1.502(5) . ?
C24 H24A 0.9600 . ?
C24 H24B 0.9600 . ?
C24 H24C 0.9600 . ?
C25 H25A 0.9600 . ?
C25 H25B 0.9600 . ?
C25 H25C 0.9600 . ?
C26 C27 1.397(4) . ?
C26 C31 1.383(4) . ?
C27 H27 0.9300 . ?
C27 C28 1.389(4) . ?
C28 H28 0.9300 . ?
C28 C29 1.392(4) . ?
C29 C30 1.397(3) . ?
C29 C32 1.506(3) . ?
C30 H30 0.9300 . ?
C30 C31 1.392(3) . ?
C31 H31 0.9300 . ?
C33 H33A 0.9700 . ?
C33 H33B 0.9700 . ?
C33 C34 1.509(3) . ?
C34 C35 1.417(4) . ?
C34 C36 1.378(3) . ?
C35 C37 1.496(4) . ?
C36 C38 1.497(4) . ?
C37 H37A 0.9600 . ?
C37 H37B 0.9600 . ?
C37 H37C 0.9600 . ?
C38 H38A 0.9600 . ?
C38 H38B 0.9600 . ?
C38 H38C 0.9600 . ?
C39 C40 1.395(3) . ?
C39 C44 1.394(3) . ?
C40 H40 0.9300 . ?
C40 C41 1.388(3) . ?
C41 H41 0.9300 . ?
C41 C42 1.391(4) . ?
C42 C43 1.392(4) . ?
C42 C45 1.497(3) . ?
C43 H43 0.9300 . ?
C43 C44 1.391(3) . ?
C44 H44 0.9300 . ?
C46 H46 0.9300 . ?
C46A H46A 0.9300 . ?
C47 H47A 0.9600 . ?
C47 H47B 0.9600 . ?
C47 H47C 0.9600 . ?
C47A H47D 0.9600 . ?
C47A H47E 0.9600 . ?
C47A H47E 1.09(4) 3_766 ?
C47A H47F 0.9600 . ?
C48 H48A 0.9600 . ?
C48 H48B 0.9600 . ?
C48 H48C 0.9600 . ?
C48A H48D 0.9600 . ?
C48A H48E 0.9600 . ?
C48A H48F 0.9600 . ?
O8 C49 1.223(6) . ?
N65 C49 1.350(7) . ?
N65 C50 1.546(8) . ?
N65 C51 1.397(8) . ?
C49 H49 0.9300 . ?
C50 H50A 0.9600 . ?
C50 H50B 0.9600 . ?
C50 H50C 0.9600 . ?
C51 H51A 0.9600 . ?
C51 H51B 0.9600 . ?
C51 H51C 0.9600 . ?

loop_
_geom_torsion_atom_site_label_1
_geom_torsion_atom_site_label_2
_geom_torsion_atom_site_label_3
_geom_torsion_atom_site_label_4
_geom_torsion
_geom_torsion_site_symmetry_1
_geom_torsion_site_symmetry_2
_geom_torsion_site_symmetry_3
_geom_torsion_site_symmetry_4
_geom_torsion_publ_flag
Zn1 O1 C1 O2 -79.9(3) . . . . ?
Zn1 O1 C1 C2 102.1(2) . . . . ?
Zn1 O5 C32 O6 -8.3(4) . . . . ?
Zn1 O5 C32 C29 171.23(16) . . . . ?
Zn2 O2 C1 O1 5.4(3) 3_656 . . . ?
Zn2 O2 C1 C2 -176.66(16) 3_656 . . . ?
Zn2 O3 C45 O4 -4.9(3) 2_565 . . . ?
Zn2 O3 C45 C42 173.9(2) 2_565 . . . ?
Zn2 O4 C45 O3 5.5(3) 2_565 . . . ?
Zn2 O4 C45 C42 -173.4(2) 2_565 . . . ?
Zn2 O6 C32 O5 12.1(4) . . . . ?
Zn2 O6 C32 C29 -167.41(15) . . . . ?
Zn2 O7 C46 N7 175.3(8) . . . . ?
Zn2 O7A C46A N7A -159.4(12) . . . . ?
O1 C1 C2 C3 -5.6(3) . . . . ?
O1 C1 C2 C7 174.8(2) . . . . ?
O2 C1 C2 C3 176.3(2) . . . . ?
O2 C1 C2 C7 -3.3(4) . . . . ?
N1 N2 C10 C9 -0.8(3) . . . . ?
N1 N2 C10 C12 178.3(3) . . . . ?
N1 C5 C6 C7 175.5(2) . . . . ?
N1 C8 C9 C10 -1.8(3) . . . . ?
N1 C8 C9 C13 175.9(2) . . . . ?
N2 N1 C5 C4 139.6(2) . . . . ?
N2 N1 C5 C6 -37.2(3) . . . . ?
N2 N1 C8 C9 1.4(3) . . . . ?
N2 N1 C8 C11 -177.9(2) . . . . ?
N3 N4 C36 C34 -1.0(3) . . . . ?
N3 N4 C36 C38 175.5(3) . . . . ?
N3 N4 C39 C40 -21.1(3) . . . . ?
N3 N4 C39 C44 157.1(2) . . . . ?
N4 N3 C35 C34 -1.0(3) . . . . ?
N4 N3 C35 C37 178.8(2) . . . . ?
N4 C39 C40 C41 -179.1(2) . . . . ?
N4 C39 C44 C43 178.0(2) . . . . ?
N5 N6 C23 C21 1.6(4) . . . . ?
N5 N6 C23 C25 -179.1(4) . . . . ?
N5 C26 C27 C28 176.4(2) . . . . ?
N5 C26 C31 C30 -174.4(2) . . . . ?
N6 N5 C22 C21 1.5(3) . . . . ?
N6 N5 C22 C24 -176.8(3) . . . . ?
N6 N5 C26 C27 38.6(4) . . . . ?
N6 N5 C26 C31 -143.4(3) . . . . ?
C1 C2 C3 C4 178.2(2) . . . . ?
C1 C2 C7 C6 -178.3(2) . . . . ?
C2 C3 C4 C5 0.4(4) . . . . ?
C3 C2 C7 C6 2.1(4) . . . . ?
C3 C4 C5 N1 -175.5(2) . . . . ?
C3 C4 C5 C6 1.3(4) . . . . ?
C4 C5 C6 C7 -1.4(4) . . . . ?
C5 N1 N2 C10 175.7(2) . . . . ?
C5 N1 C8 C9 -174.0(2) . . . . ?
C5 N1 C8 C11 6.7(4) . . . . ?
C5 C6 C7 C2 -0.4(4) . . . . ?
C7 C2 C3 C4 -2.1(4) . . . . ?
C8 N1 N2 C10 -0.4(3) . . . . ?
C8 N1 C5 C4 -45.2(4) . . . . ?
C8 N1 C5 C6 137.9(3) . . . . ?
C8 C9 C10 N2 1.6(3) . . . . ?
C8 C9 C10 C12 -177.3(3) . . . . ?
C8 C9 C13 C14 -93.3(3) . . . . ?
C9 C13 C14 C15 71.5(3) . . . . ?
C9 C13 C14 C19 -110.6(3) . . . . ?
C10 C9 C13 C14 83.9(3) . . . . ?
C11 C8 C9 C10 177.5(3) . . . . ?
C11 C8 C9 C13 -4.8(4) . . . . ?
C13 C9 C10 N2 -176.1(2) . . . . ?
C13 C9 C10 C12 5.0(5) . . . . ?
C13 C14 C15 C16 176.7(2) . . . . ?
C13 C14 C19 C18 -177.1(2) . . . . ?
C14 C15 C16 C17 0.5(4) . . . . ?
C14 C15 C16 C20 -177.6(3) . . . . ?
C15 C14 C19 C18 0.8(4) . . . . ?
C15 C16 C17 C18 0.7(4) . . . . ?
C15 C16 C20 C21 -49.5(4) . . . . ?
C16 C17 C18 C19 -1.1(4) . . . . ?
C16 C17 C18 C33 177.6(2) . . . . ?
C16 C20 C21 C22 92.2(4) . . . . ?
C16 C20 C21 C23 -81.6(4) . . . . ?
C17 C16 C20 C21 132.4(3) . . . . ?
C17 C18 C19 C14 0.3(3) . . . . ?
C17 C18 C33 C34 40.6(3) . . . . ?
C18 C33 C34 C35 -93.3(3) . . . . ?
C18 C33 C34 C36 85.4(3) . . . . ?
C19 C14 C15 C16 -1.3(4) . . . . ?
C19 C18 C33 C34 -140.7(2) . . . . ?
C20 C16 C17 C18 178.8(2) . . . . ?
C20 C21 C22 N5 -175.2(3) . . . . ?
C20 C21 C22 C24 2.9(5) . . . . ?
C20 C21 C23 N6 174.1(3) . . . . ?
C20 C21 C23 C25 -5.1(6) . . . . ?
C22 N5 N6 C23 -1.9(4) . . . . ?
C22 N5 C26 C27 -125.4(3) . . . . ?
C22 N5 C26 C31 52.6(4) . . . . ?
C22 C21 C23 N6 -0.7(4) . . . . ?
C22 C21 C23 C25 -180.0(4) . . . . ?
C23 C21 C22 N5 -0.5(3) . . . . ?
C23 C21 C22 C24 177.7(3) . . . . ?
C26 N5 N6 C23 -168.1(3) . . . . ?
C26 N5 C22 C21 166.6(3) . . . . ?
C26 N5 C22 C24 -11.7(4) . . . . ?
C26 C27 C28 C29 -1.7(4) . . . . ?
C27 C26 C31 C30 3.5(4) . . . . ?
C27 C28 C29 C30 3.0(4) . . . . ?
C27 C28 C29 C32 -175.3(2) . . . . ?
C28 C29 C30 C31 -1.0(4) . . . . ?
C28 C29 C32 O5 -16.1(3) . . . . ?
C28 C29 C32 O6 163.5(2) . . . . ?
C29 C30 C31 C26 -2.2(4) . . . . ?
C30 C29 C32 O5 165.7(2) . . . . ?
C30 C29 C32 O6 -14.7(3) . . . . ?
C31 C26 C27 C28 -1.6(4) . . . . ?
C32 C29 C30 C31 177.2(2) . . . . ?
C33 C18 C19 C14 -178.4(2) . . . . ?
C33 C34 C35 N3 179.4(2) . . . . ?
C33 C34 C35 C37 -0.5(4) . . . . ?
C33 C34 C36 N4 -178.6(2) . . . . ?
C33 C34 C36 C38 5.0(4) . . . . ?
C35 N3 N4 C36 1.2(3) . . . . ?
C35 N3 N4 C39 178.1(2) . . . . ?
C35 C34 C36 N4 0.3(3) . . . . ?
C35 C34 C36 C38 -176.1(3) . . . . ?
C36 N4 C39 C40 155.1(2) . . . . ?
C36 N4 C39 C44 -26.7(4) . . . . ?
C36 C34 C35 N3 0.5(3) . . . . ?
C36 C34 C35 C37 -179.4(3) . . . . ?
C39 N4 C36 C34 -177.3(2) . . . . ?
C39 N4 C36 C38 -0.8(4) . . . . ?
C39 C40 C41 C42 0.7(4) . . . . ?
C40 C39 C44 C43 -3.7(4) . . . . ?
C40 C41 C42 C43 -2.8(4) . . . . ?
C40 C41 C42 C45 175.1(2) . . . . ?
C41 C42 C43 C44 1.6(4) . . . . ?
C41 C42 C45 O3 -174.3(3) . . . . ?
C41 C42 C45 O4 4.6(4) . . . . ?
C42 C43 C44 C39 1.6(4) . . . . ?
C43 C42 C45 O3 3.5(4) . . . . ?
C43 C42 C45 O4 -177.6(3) . . . . ?
C44 C39 C40 C41 2.6(4) . . . . ?
C45 C42 C43 C44 -176.2(2) . . . . ?
C47 N7 C46 O7 -13.0(16) . . . . ?
C47A N7A C46A O7A -138.8(16) . . . . ?
C48 N7 C46 O7 172.5(10) . . . . ?
C48A N7A C46A O7A 33(2) . . . . ?
C50 N65 C49 O8 175.2(5) . . . . ?
C51 N65 C49 O8 -7.2(10) . . . . ?

loop_
_exptl_oxdiff_crystal_face_indexfrac_h
_exptl_oxdiff_crystal_face_indexfrac_k
_exptl_oxdiff_crystal_face_indexfrac_l
_exptl_oxdiff_crystal_face_x
_exptl_oxdiff_crystal_face_y
_exptl_oxdiff_crystal_face_z
-1.0001 0.0001 0.9986 -0.0056 -0.0088 0.0517
1.0001 -0.0001 -0.9986 0.0056 0.0088 -0.0517
0.0008 1.0007 0.0026 -0.0418 -0.0524 -0.0135
-0.0008 -1.0007 -0.0026 0.0418 0.0524 0.0135
0.0001 0.0002 1.0011 -0.0167 0.0114 0.0074
-0.0001 -0.0002 -1.0011 0.0167 -0.0114 -0.0074

loop_
_smtbx_masks_void_nr
_smtbx_masks_void_average_x
_smtbx_masks_void_average_y
_smtbx_masks_void_average_z
_smtbx_masks_void_volume
_smtbx_masks_void_count_electrons
_smtbx_masks_void_content
1 0.000 0.000 0.500 164.0 41.7 ?
2 0.500 0.500 0.000 164.0 41.7 ?
